data_7159602
loop_
_publ_author_name
'Das, Eshani'
'Feliciano, Mark Aldren M.'
'Yamanushkin, Pavel'
'Lin, Xinsong'
'Gold, Brian'

_publ_section_title
;
 Oxa-azabenzobenzocyclooctynes (O-ABCs): heterobiarylcyclooctynes bearing
 an endocyclic heteroatom.
;
_journal_issue 44
_journal_name_full 'Organic &amp; biomolecular chemistry'
_journal_page_first 8857
_journal_page_last 8862
_journal_paper_doi 10.1039/d3ob01559a
_journal_volume 21
_journal_year 2023
_chemical_formula_moiety 'C22 H17 Cl N4'
_chemical_formula_sum 'C22 H17 Cl N4'
_chemical_formula_weight 372.85
_space_group_crystal_system monoclinic
_space_group_IT_number 14
_space_group_name_Hall '-P 2ybc'
_space_group_name_H-M_alt 'P 1 21/c 1'
_atom_sites_solution_hydrogens geom
_atom_sites_solution_primary dual
_audit_creation_date 2022-08-19
_audit_creation_method
;FinalCif V119 by Daniel Kratzert, Freiburg 2023,
https://dkratzert.de/finalcif.html
;
_audit_update_record
;
2023-08-04 deposited with the CCDC.	2023-10-11 downloaded from the CCDC.
;
_cell_angle_alpha 90
_cell_angle_beta 105.1277(9)
_cell_angle_gamma 90
_cell_formula_units_Z 4
_cell_length_a 10.93403(10)
_cell_length_b 21.4604(2)
_cell_length_c 7.91748(8)
_cell_measurement_reflns_used 25365
_cell_measurement_temperature 149.99(10)
_cell_measurement_theta_max 77.5660
_cell_measurement_theta_min 4.1290
_cell_volume 1793.45(3)
_computing_cell_refinement 'CrysAlisPro 1.171.42.61a (Rigaku OD, 2022)'
_computing_data_collection 'CrysAlisPro 1.171.42.61a (Rigaku OD, 2022)'
_computing_data_reduction 'CrysAlisPro 1.171.42.61a (Rigaku OD, 2022)'
_computing_molecular_graphics 'Olex2 1.3-ac4 (Dolomanov et al., 2009)'
_computing_publication_material 'Olex2 1.3-ac4 (Dolomanov et al., 2009)'
_computing_structure_refinement 'SHELXL 2014/7 (Sheldrick, 2015)'
_computing_structure_solution 'SHELXT  (Sheldrick, 2015)'
_diffrn_ambient_environment N~2~
_diffrn_ambient_temperature 149.99(10)
_diffrn_detector 'Hybrid Pixel Array Detector'
_diffrn_detector_area_resol_mean 10.0000
_diffrn_detector_type HyPix
_diffrn_measured_fraction_theta_full 0.995
_diffrn_measured_fraction_theta_max 0.984
_diffrn_measurement_details
;
List of Runs (angles in degrees, time in seconds):

  # Type    Start    End  Width  t~exp~   \w     \q     \k     \f   Frames
#--------------------------------------------------------------------------
  1  \w    -50.00 -24.00   0.50    0.72    --  -86.25  61.00-180.00   52
  2  \w    -15.00  23.00   0.50    0.18    --  -48.74  37.00-180.00   76
  3  \w     -4.00  26.00   0.50    0.18    --  -48.74  24.00  27.00   60
  4  \w    -19.00  23.00   0.50    0.18    --  -48.74  37.00 150.00   84
  5  \w     36.00  86.00   0.50    0.18    --   48.74  56.00 120.31  100
  6  \w     38.00  63.00   0.50    0.18    --   48.74  55.00 161.19   50
  7  \w     38.00  67.00   0.50    0.18    --   48.74  55.00 174.34   58
  8  \w     40.00  96.00   0.50    0.18    --   48.74  37.00  90.00  112
  9  \w     39.00 123.00   0.50    0.18    --   48.74  24.00  27.00  168
 10  \w     36.00 108.00   0.50    0.18    --   48.74  55.00-139.39  144
 11  \w     37.00  62.00   0.50    0.18    --   48.74  54.00-160.69   50
 12  \w     67.00 108.00   0.50    0.18    --   48.74  54.00-160.69   82
 13  \w     93.00 177.00   0.50    0.72    --  107.75  61.00-180.00  168
 14  \w     93.00 155.00   0.50    0.72    --  107.75  61.00-150.00  124
 15  \w    141.00 177.00   0.50    0.72    --  107.75  61.00  60.00   72
 16  \w     93.00 136.00   0.50    0.72    --  107.75  61.00  60.00   86
 17  \w     94.00 143.00   0.50    0.72    --  107.75  61.00  90.00   98
 18  \w    150.00 176.00   0.50    0.72    --  107.75  45.00 120.00   52
 19  \w     93.00 159.00   0.50    0.72    --  107.75  61.00 150.00  132
 20  \w    100.00 153.00   0.50    0.72    --  107.75  45.00 150.00  106
 21  \w     93.00 148.00   0.50    0.72    --  107.75  61.00 120.00  110
 22  \w     99.00 141.00   0.50    0.72    --  107.75  45.00 120.00   84
 23  \w    131.00 178.00   0.50    0.72    --  107.75  30.00 120.00   94
 24  \w    134.00 166.00   0.50    0.72    --  107.75   0.00 150.00   64
 25  \w    102.00 132.00   0.50    0.72    --  107.75  45.00  90.00   60
 26  \w    114.00 139.00   0.50    0.72    --  107.75  24.00  27.00   50
 27  \w    128.00 166.00   0.50    0.72    --  107.75   0.00 -30.00   76
 28  \w    129.00 155.00   0.50    0.72    --  107.75   0.00 -60.00   52
 29  \w    140.00 166.00   0.50    0.72    --  107.75  30.00-180.00   52
 30  \w    101.00 146.00   0.50    0.72    --  107.75  45.00-150.00   90
 31  \w    127.00 159.00   0.50    0.72    --  107.75   0.00  90.00   64
 32  \w     73.00 125.00   0.50    0.72    --  107.75 -77.00 150.00  104
 33  \w     40.00  87.00   0.50    0.72    --  107.75 -61.00  90.00   94
 34  \w     36.00  61.00   0.50    0.72    --  107.75 -45.00  90.00   50
 35  \w     45.00  71.00   0.50    0.72    --  107.75 -45.00   0.00   52
 36  \w     36.00  82.00   0.50    0.72    --  107.75 -61.00 -30.00   92
 37  \w     45.00  84.00   0.50    0.72    --  107.75 -61.00-150.00   78
 38  \w     36.00  69.00   0.50    0.72    --  107.75 -45.00 -90.00   66
 39  \w     36.00  70.00   0.50    0.72    --  107.75 -45.00-120.00   68
 40  \w     36.00  71.00   0.50    0.72    --  107.75 -45.00 -30.00   70
 41  \w    -25.00  46.00   0.50    0.18    --   48.74 -24.00-137.00  142
 42  \w     36.00  70.00   0.50    0.72    --  107.75 -45.00  30.00   68
 43  \w     41.00  66.00   0.50    0.72    --  107.75 -45.00  60.00   50
 44  \w     46.00  71.00   0.50    0.72    --  107.75 -45.00 150.00   50
 45  \w     67.00 106.00   0.50    0.72    --  107.75 -94.00  90.00   78
 46  \w     78.00 104.00   0.50    0.72    --  107.75 -94.00   0.00   52
 47  \w     41.00  71.00   0.50    0.72    --  107.75 -94.00   0.00   60
 48  \w     56.00 108.00   0.50    0.72    --  107.75-125.00-150.00  104
 49  \w     75.00 107.00   0.50    0.72    --  107.75-125.00-180.00   64
 50  \w     41.00  67.00   0.50    0.72    --  107.75-125.00-180.00   52
 51  \w   -123.00 -38.00   0.50    0.18    --  -48.74 -24.00-137.00  170
 52  \w    -99.00 -73.00   0.50    0.72    --  -86.25 -55.00  54.50   52
 53  \w   -103.00 -78.00   0.50    0.72    --  -86.25 -56.00  94.13   50
 54  \w    -99.00 -73.00   0.50    0.72    --  -86.25 -55.00 100.40   52
 55  \w   -104.00 -78.00   0.50    0.72    --  -86.25 -56.00 127.14   52
 56  \w   -101.00 -75.00   0.50    0.72    --  -86.25 -53.00 168.62   52
 57  \w    -99.00 -73.00   0.50    0.72    --  -86.25 -55.00 144.74   52
 58  \w    -99.00 -73.00   0.50    0.72    --  -86.25 -53.00 159.72   52
 59  \w    -98.00 -73.00   0.50    0.72    --  -86.25 -53.00 138.73   50
 60  \w    -99.00 -74.00   0.50    0.72    --  -86.25 -52.00 146.94   50
 61  \w   -102.00 -73.00   0.50    0.72    --  -86.25 -55.00 114.31   58
 62  \w   -100.00 -74.00   0.50    0.72    --  -86.25 -52.00 127.34   52
 63  \w    -98.00 -73.00   0.50    0.72    --  -86.25 -54.00  92.96   50
 64  \w   -101.00 -75.00   0.50    0.72    --  -86.25 -50.00  61.50   52
 65  \w   -102.00 -75.00   0.50    0.72    --  -86.25 -52.00  61.25   54
 66  \w   -133.00 -74.00   0.50    0.72    --  -86.25 -52.00  69.51  118
 67  \w   -138.00 -74.00   0.50    0.72    --  -86.25 -54.00  44.40  128
 68  \w   -161.00 -76.00   0.50    0.72    --  -86.25 -24.00-137.00  170
 69  \w   -108.00 -62.00   0.50    0.18    --  -48.74 -37.00-180.00   92
 70  \w   -117.00 -75.00   0.50    0.72    --  -86.25 -48.00  49.76   84
 71  \w   -100.00 -75.00   0.50    0.72    --  -86.25 -46.00 163.62   50
 72  \w    -99.00 -74.00   0.50    0.72    --  -86.25 -50.00  78.58   50
 73  \w   -117.00 -87.00   0.50    0.18    --  -48.74-125.00 -30.00   60
;
_diffrn_measurement_device 'four-circle diffractometer'
_diffrn_measurement_device_type 'XtaLAB Synergy, Dualflex, HyPix'
_diffrn_measurement_method '\w scans'
_diffrn_measurement_specimen_support 'nylon loop'
_diffrn_orient_matrix_type 'CrysAlisPro convention (1999,Acta A55,543-557)'
_diffrn_orient_matrix_UB_11 -0.1393568000
_diffrn_orient_matrix_UB_12 -0.0127949000
_diffrn_orient_matrix_UB_13 -0.0040479000
_diffrn_orient_matrix_UB_21 0.0274431000
_diffrn_orient_matrix_UB_22 0.0183933000
_diffrn_orient_matrix_UB_23 0.1943154000
_diffrn_orient_matrix_UB_31 -0.0335964000
_diffrn_orient_matrix_UB_32 0.0682259000
_diffrn_orient_matrix_UB_33 -0.0532209000
_diffrn_radiation_monochromator mirror
_diffrn_radiation_probe x-ray
_diffrn_radiation_type 'Cu K\a'
_diffrn_radiation_wavelength 1.54184
_diffrn_reflns_av_R_equivalents 0.0817
_diffrn_reflns_av_unetI/netI 0.0316
_diffrn_reflns_Laue_measured_fraction_full 0.995
_diffrn_reflns_Laue_measured_fraction_max 0.984
_diffrn_reflns_limit_h_max 13
_diffrn_reflns_limit_h_min -13
_diffrn_reflns_limit_k_max 27
_diffrn_reflns_limit_k_min -23
_diffrn_reflns_limit_l_max 9
_diffrn_reflns_limit_l_min -9
_diffrn_reflns_number 35683
_diffrn_reflns_point_group_measured_fraction_full 0.995
_diffrn_reflns_point_group_measured_fraction_max 0.984
_diffrn_reflns_theta_full 67.684
_diffrn_reflns_theta_max 77.865
_diffrn_reflns_theta_min 4.120
_diffrn_source 'micro-focus sealed X-ray tube'
_diffrn_source_type 'PhotonJet (Cu) X-ray Source'
_exptl_absorpt_coefficient_mu 1.990
_exptl_absorpt_correction_T_max 0.606
_exptl_absorpt_correction_T_min 0.010
_exptl_absorpt_correction_type gaussian
_exptl_absorpt_process_details
;
CrysAlisPro 1.171.42.61a (Rigaku Oxford Diffraction, 2022)
Numerical absorption correction based on gaussian integration over
a multifaceted crystal model
Empirical absorption correction using spherical harmonics,
implemented in SCALE3 ABSPACK scaling algorithm.
;
_exptl_crystal_colour 'clear whiteish colourless'
_exptl_crystal_colour_lustre clear
_exptl_crystal_colour_modifier whiteish
_exptl_crystal_colour_primary colourless
_exptl_crystal_density_diffrn 1.381
_exptl_crystal_description plate
_exptl_crystal_F_000 776
_exptl_crystal_recrystallization_method 'by a slow evaporation method'
_exptl_crystal_size_max 0.825
_exptl_crystal_size_mid 0.137
_exptl_crystal_size_min 0.102
_refine_diff_density_max 0.317
_refine_diff_density_min -0.387
_refine_diff_density_rms 0.063
_refine_ls_extinction_method none
_refine_ls_goodness_of_fit_ref 1.084
_refine_ls_hydrogen_treatment constr
_refine_ls_matrix_type full
_refine_ls_number_parameters 244
_refine_ls_number_reflns 3757
_refine_ls_number_restraints 0
_refine_ls_restrained_S_all 1.084
_refine_ls_R_factor_all 0.0486
_refine_ls_R_factor_gt 0.0470
_refine_ls_shift/su_max 0.000
_refine_ls_shift/su_mean 0.000
_refine_ls_structure_factor_coef Fsqd
_refine_ls_weighting_details 'w=1/[\s^2^(Fo^2^)+(0.0911P)^2^+0.3679P] where P=(Fo^2^+2Fc^2^)/3'
_refine_ls_weighting_scheme calc
_refine_ls_wR_factor_gt 0.1328
_refine_ls_wR_factor_ref 0.1348
_reflns_Friedel_coverage 0.000
_reflns_number_gt 3510
_reflns_number_total 3757
_reflns_threshold_expression 'I > 2\s(I)'
_cod_data_source_file d3ob01559a2.cif
_cod_data_source_block ed-20-lc_auto
_cod_depositor_comments 'Adding full bibliography for 7159600--7159602.cif.'
_cod_database_code 7159602
_chemical_oxdiff_formula CHNCl
_chemical_oxdiff_usercomment 150
_olex2_refinement_description
;
1. Fixed Uiso
 At 1.2 times of:
  All C(H) groups, All C(H,H) groups
2.a Secondary CH2 refined with riding coordinates:
 C14(H14A,H14B), C15(H15A,H15B), C16(H16A,H16B)
2.b Aromatic/amide H refined with riding coordinates:
 C2(H2), C3(H3), C6(H6), C10(H10), C11(H11), C12(H12), C18(H18), C19(H19),
 C20(H20), C21(H21), C22(H22)
;
_olex2_submission_special_instructions 'No special instructions were received'
_oxdiff_exptl_absorpt_empirical_details
;
Empirical correction (ABSPACK) includes:
- Absorption correction using spherical harmonics
- Frame scaling
- Detector area scaling
;
_oxdiff_exptl_absorpt_empirical_full_max 1.940
_oxdiff_exptl_absorpt_empirical_full_min 0.407
_shelx_shelxl_version_number 2014/7
_reflns_odcompleteness_completeness 99.97
_reflns_odcompleteness_iscentric 1
_reflns_odcompleteness_theta 74.33
_shelx_space_group_comment
;
The symmetry employed for this shelxl refinement is uniquely defined
by the following loop, which should always be used as a source of
symmetry information in preference to the above space-group names.
They are only intended as comments.
;
_shelx_estimated_absorpt_t_min 0.291
_shelx_estimated_absorpt_t_max 0.823
_diffrn_measurement_ambient_temperature_device_make 'Oxford Cryostream 800'

loop_
_space_group_symop_operation_xyz
'x, y, z'
'-x, y+1/2, -z+1/2'
'-x, -y, -z'
'x, -y-1/2, z-1/2'

loop_
_atom_site_label
_atom_site_type_symbol
_atom_site_fract_x
_atom_site_fract_y
_atom_site_fract_z
_atom_site_U_iso_or_equiv
_atom_site_adp_type
_atom_site_occupancy
_atom_site_site_symmetry_order
_atom_site_calc_flag
_atom_site_refinement_flags_posn
_atom_site_refinement_flags_adp
_atom_site_refinement_flags_occupancy
_atom_site_disorder_assembly
_atom_site_disorder_group
Cl1 Cl 0.87071(3) 0.31596(2) 0.07583(5) 0.03926(16) Uani 1 1 d . . . . .
N1 N 0.42135(12) 0.49434(6) 0.28374(15) 0.0295(3) Uani 1 1 d . . . . .
N2 N 0.30891(12) 0.50758(6) 0.30522(16) 0.0311(3) Uani 1 1 d . . . . .
N3 N 0.25667(11) 0.45378(5) 0.34005(14) 0.0273(3) Uani 1 1 d . . . . .
N4 N 0.20520(12) 0.31481(6) 0.26777(17) 0.0318(3) Uani 1 1 d . . . . .
C1 C 0.74550(13) 0.34829(7) 0.14473(18) 0.0291(3) Uani 1 1 d . . . . .
C2 C 0.66740(13) 0.39175(7) 0.04077(17) 0.0290(3) Uani 1 1 d . . . . .
H2 H 0.6799 0.4040 -0.0688 0.035 Uiso 1 1 calc R U . . .
C3 C 0.57035(13) 0.41679(6) 0.10172(17) 0.0279(3) Uani 1 1 d . . . . .
H3 H 0.5143 0.4458 0.0302 0.033 Uiso 1 1 calc R U . . .
C4 C 0.55160(12) 0.40097(6) 0.26515(16) 0.0250(3) Uani 1 1 d . . . . .
C5 C 0.63279(12) 0.35693(6) 0.37004(16) 0.0255(3) Uani 1 1 d . . . . .
C6 C 0.72785(13) 0.33041(7) 0.30432(18) 0.0283(3) Uani 1 1 d . . . . .
H6 H 0.7815 0.2994 0.3709 0.034 Uiso 1 1 calc R U . . .
C7 C 0.44234(13) 0.43185(6) 0.30796(16) 0.0254(3) Uani 1 1 d . . . . .
C8 C 0.33667(13) 0.40544(6) 0.34358(16) 0.0258(3) Uani 1 1 d . . . . .
C9 C 0.31203(13) 0.33940(6) 0.37039(17) 0.0263(3) Uani 1 1 d . . . . .
C10 C 0.19149(15) 0.25334(8) 0.2769(2) 0.0377(4) Uani 1 1 d . . . . .
H10 H 0.1161 0.2350 0.2070 0.045 Uiso 1 1 calc R U . . .
C11 C 0.28111(16) 0.21448(7) 0.3828(2) 0.0388(4) Uani 1 1 d . . . . .
H11 H 0.2696 0.1706 0.3795 0.047 Uiso 1 1 calc R U . . .
C12 C 0.38746(15) 0.24109(7) 0.4931(2) 0.0343(3) Uani 1 1 d . . . . .
H12 H 0.4488 0.2157 0.5696 0.041 Uiso 1 1 calc R U . . .
C13 C 0.40409(13) 0.30532(7) 0.49123(17) 0.0268(3) Uani 1 1 d . . . . .
C14 C 0.51332(13) 0.33771(7) 0.61543(17) 0.0287(3) Uani 1 1 d . . . . .
H14A H 0.5297 0.3172 0.7312 0.034 Uiso 1 1 calc R U . . .
H14B H 0.4888 0.3814 0.6299 0.034 Uiso 1 1 calc R U . . .
C15 C 0.63623(13) 0.33766(7) 0.55651(17) 0.0301(3) Uani 1 1 d . . . . .
H15A H 0.6970 0.3655 0.6366 0.036 Uiso 1 1 calc R U . . .
H15B H 0.6718 0.2950 0.5746 0.036 Uiso 1 1 calc R U . . .
C16 C 0.12678(13) 0.45313(7) 0.35850(18) 0.0307(3) Uani 1 1 d . . . . .
H16A H 0.0773 0.4216 0.2776 0.037 Uiso 1 1 calc R U . . .
H16B H 0.0876 0.4943 0.3229 0.037 Uiso 1 1 calc R U . . .
C17 C 0.11781(12) 0.43892(6) 0.54188(17) 0.0264(3) Uani 1 1 d . . . . .
C18 C 0.02685(13) 0.39714(7) 0.56450(19) 0.0320(3) Uani 1 1 d . . . . .
H18 H -0.0241 0.3757 0.4661 0.038 Uiso 1 1 calc R U . . .
C19 C 0.00941(14) 0.38633(7) 0.7291(2) 0.0349(3) Uani 1 1 d . . . . .
H19 H -0.0538 0.3579 0.7431 0.042 Uiso 1 1 calc R U . . .
C20 C 0.08410(15) 0.41703(8) 0.87328(19) 0.0359(3) Uani 1 1 d . . . . .
H20 H 0.0724 0.4098 0.9864 0.043 Uiso 1 1 calc R U . . .
C21 C 0.17598(16) 0.45839(8) 0.85163(19) 0.0381(4) Uani 1 1 d . . . . .
H21 H 0.2278 0.4792 0.9505 0.046 Uiso 1 1 calc R U . . .
C22 C 0.19297(15) 0.46965(7) 0.6869(2) 0.0340(3) Uani 1 1 d . . . . .
H22 H 0.2558 0.4983 0.6730 0.041 Uiso 1 1 calc R U . . .

loop_
_atom_site_aniso_label
_atom_site_aniso_U_11
_atom_site_aniso_U_22
_atom_site_aniso_U_33
_atom_site_aniso_U_23
_atom_site_aniso_U_13
_atom_site_aniso_U_12
Cl1 0.0379(2) 0.0481(3) 0.0374(2) -0.00233(14) 0.01985(17) 0.00133(14)
N1 0.0392(6) 0.0288(6) 0.0210(5) 0.0009(4) 0.0088(5) 0.0001(5)
N2 0.0428(7) 0.0287(6) 0.0232(6) 0.0016(4) 0.0111(5) 0.0022(5)
N3 0.0356(6) 0.0294(6) 0.0186(5) 0.0019(4) 0.0101(4) 0.0032(4)
N4 0.0313(6) 0.0350(7) 0.0298(6) -0.0006(5) 0.0092(5) -0.0026(4)
C1 0.0309(7) 0.0331(7) 0.0250(7) -0.0053(5) 0.0104(5) -0.0063(5)
C2 0.0374(7) 0.0326(7) 0.0189(6) -0.0016(5) 0.0106(5) -0.0068(5)
C3 0.0341(7) 0.0286(6) 0.0206(6) 0.0007(5) 0.0068(5) -0.0036(5)
C4 0.0293(6) 0.0269(6) 0.0192(6) -0.0013(5) 0.0071(5) -0.0047(5)
C5 0.0284(6) 0.0289(6) 0.0191(6) -0.0005(5) 0.0059(5) -0.0048(5)
C6 0.0287(6) 0.0316(7) 0.0239(7) 0.0006(5) 0.0056(5) -0.0020(5)
C7 0.0327(6) 0.0274(6) 0.0163(6) 0.0009(4) 0.0066(5) -0.0013(5)
C8 0.0320(6) 0.0296(7) 0.0167(6) 0.0000(5) 0.0077(5) 0.0010(5)
C9 0.0307(6) 0.0300(7) 0.0212(6) -0.0001(5) 0.0119(5) -0.0003(5)
C10 0.0355(7) 0.0371(8) 0.0405(9) -0.0029(6) 0.0100(6) -0.0075(6)
C11 0.0448(8) 0.0293(7) 0.0452(9) 0.0009(6) 0.0168(7) -0.0057(6)
C12 0.0389(7) 0.0332(7) 0.0329(8) 0.0071(6) 0.0134(6) 0.0012(6)
C13 0.0329(7) 0.0323(7) 0.0178(6) 0.0019(5) 0.0113(5) -0.0009(5)
C14 0.0361(7) 0.0340(7) 0.0170(6) 0.0032(5) 0.0086(5) -0.0008(5)
C15 0.0327(7) 0.0378(7) 0.0194(6) 0.0035(5) 0.0063(5) -0.0001(5)
C16 0.0320(7) 0.0404(8) 0.0209(7) 0.0015(5) 0.0090(5) 0.0068(6)
C17 0.0305(6) 0.0293(6) 0.0199(6) -0.0002(5) 0.0076(5) 0.0045(5)
C18 0.0313(7) 0.0361(7) 0.0273(7) -0.0023(5) 0.0052(5) -0.0001(5)
C19 0.0336(7) 0.0386(8) 0.0349(8) 0.0054(6) 0.0136(6) 0.0006(6)
C20 0.0455(8) 0.0436(8) 0.0213(7) 0.0052(6) 0.0133(6) 0.0075(6)
C21 0.0488(9) 0.0437(9) 0.0200(7) -0.0043(6) 0.0054(6) -0.0040(7)
C22 0.0408(8) 0.0358(8) 0.0252(7) -0.0017(5) 0.0080(6) -0.0070(6)

loop_
_atom_type_symbol
_atom_type_description
_atom_type_scat_dispersion_real
_atom_type_scat_dispersion_imag
_atom_type_scat_source
C C 0.0181 0.0091 'International Tables Vol C Tables 4.2.6.8 and 6.1.1.4'
H H 0.0000 0.0000 'International Tables Vol C Tables 4.2.6.8 and 6.1.1.4'
Cl Cl 0.3639 0.7018 'International Tables Vol C Tables 4.2.6.8 and 6.1.1.4'
N N 0.0311 0.0180 'International Tables Vol C Tables 4.2.6.8 and 6.1.1.4'

loop_
_exptl_crystal_face_index_h
_exptl_crystal_face_index_k
_exptl_crystal_face_index_l
_exptl_crystal_face_perp_dist
0 0 -1 0.3871
0 1 0 0.0800
0 -1 0 0.0570
-1 0 0 0.0668
1 0 0 0.0348
0 5 4 0.3262
-1 5 -1 0.1816

loop_
_geom_angle_atom_site_label_1
_geom_angle_atom_site_label_2
_geom_angle_atom_site_label_3
_geom_angle
_geom_angle_site_symmetry_1
_geom_angle_site_symmetry_3
_geom_angle_publ_flag
N2 N1 C7 108.81(12) . . ?
N1 N2 N3 107.55(11) . . ?
N2 N3 C8 110.79(12) . . ?
N2 N3 C16 120.13(12) . . ?
C8 N3 C16 128.99(12) . . ?
C10 N4 C9 116.64(13) . . ?
C2 C1 Cl1 119.71(11) . . ?
C6 C1 Cl1 118.95(11) . . ?
C6 C1 C2 121.33(13) . . ?
C1 C2 C3 117.73(12) . . ?
C2 C3 C4 122.50(13) . . ?
C3 C4 C5 118.97(12) . . ?
C3 C4 C7 115.05(12) . . ?
C5 C4 C7 125.94(12) . . ?
C4 C5 C15 127.24(12) . . ?
C6 C5 C4 117.93(12) . . ?
C6 C5 C15 114.65(12) . . ?
C1 C6 C5 121.47(13) . . ?
N1 C7 C4 121.56(12) . . ?
N1 C7 C8 108.23(12) . . ?
C8 C7 C4 129.14(13) . . ?
N3 C8 C7 104.60(12) . . ?
N3 C8 C9 126.96(12) . . ?
C7 C8 C9 128.37(12) . . ?
N4 C9 C8 117.04(12) . . ?
N4 C9 C13 124.34(13) . . ?
C13 C9 C8 118.47(12) . . ?
N4 C10 C11 123.76(14) . . ?
C12 C11 C10 118.54(14) . . ?
C11 C12 C13 119.57(14) . . ?
C9 C13 C14 120.78(12) . . ?
C12 C13 C9 116.88(13) . . ?
C12 C13 C14 122.31(13) . . ?
C13 C14 C15 114.21(11) . . ?
C5 C15 C14 119.51(11) . . ?
N3 C16 C17 113.90(11) . . ?
C18 C17 C16 118.92(12) . . ?
C18 C17 C22 119.31(13) . . ?
C22 C17 C16 121.64(13) . . ?
C19 C18 C17 120.66(13) . . ?
C20 C19 C18 119.98(14) . . ?
C21 C20 C19 119.60(14) . . ?
C20 C21 C22 120.54(14) . . ?
C21 C22 C17 119.91(14) . . ?

loop_
_geom_bond_atom_site_label_1
_geom_bond_atom_site_label_2
_geom_bond_distance
_geom_bond_site_symmetry_2
_geom_bond_publ_flag
Cl1 C1 1.7443(14) . ?
N1 N2 1.3154(18) . ?
N1 C7 1.3657(18) . ?
N2 N3 1.3482(17) . ?
N3 C8 1.3525(18) . ?
N3 C16 1.4653(18) . ?
N4 C9 1.3445(19) . ?
N4 C10 1.332(2) . ?
C1 C2 1.382(2) . ?
C1 C6 1.3814(19) . ?
C2 C3 1.384(2) . ?
C3 C4 1.4036(18) . ?
C4 C5 1.4094(18) . ?
C4 C7 1.4807(19) . ?
C5 C6 1.3989(19) . ?
C5 C15 1.5241(17) . ?
C7 C8 1.3806(19) . ?
C8 C9 1.4682(19) . ?
C9 C13 1.4002(19) . ?
C10 C11 1.389(2) . ?
C11 C12 1.382(2) . ?
C12 C13 1.391(2) . ?
C13 C14 1.5045(19) . ?
C14 C15 1.5332(19) . ?
C16 C17 1.5116(18) . ?
C17 C18 1.385(2) . ?
C17 C22 1.3915(19) . ?
C18 C19 1.385(2) . ?
C19 C20 1.385(2) . ?
C20 C21 1.384(2) . ?
C21 C22 1.386(2) . ?

loop_
_exptl_oxdiff_crystal_face_indexfrac_h
_exptl_oxdiff_crystal_face_indexfrac_k
_exptl_oxdiff_crystal_face_indexfrac_l
_exptl_oxdiff_crystal_face_x
_exptl_oxdiff_crystal_face_y
_exptl_oxdiff_crystal_face_z
0.0001 -0.0001 -0.9995 0.0040 -0.1942 0.0532
0.0001 0.9991 -0.0001 -0.0128 0.0184 0.0682
-0.0001 -0.9991 0.0001 0.0128 -0.0184 -0.0682
-0.9995 0.0000 0.0000 0.1393 -0.0274 0.0336
0.9995 -0.0000 -0.0000 -0.1393 0.0274 -0.0336
0.0003 4.9961 3.9975 -0.0801 0.8687 0.1281
-0.9989 4.9955 -0.9999 0.0793 -0.1298 0.4276
